data_8106121
loop_
_publ_author_name
'Tong, Sheng-Yue'
'You, Jin-Zong'
'Zhang, Yi-Ping'
'Wang, Zhen-Zhen'
'Yu, Ke-Ji'
'Hu, Qiong'
'Pan, Hui-Juan'
'Wu, Cheng-Jie'
'Qi, De-Qiang'

_publ_section_title
;
 Crystal structure of ethyl
 1-(4-fluorobenzyl)-3-phenyl-1H-pyrazole-5-carboxylate, C19H17FN2O2
;
_journal_issue 2
_journal_name_full 'Zeitschrift f\"ur Kristallographie - New Crystal Structures'
_journal_page_first 269
_journal_page_last 270
_journal_paper_doi 10.1515/ncrs-2017-0266
_journal_volume 233
_journal_year 2018
_chemical_formula_sum 'C19 H17 F N2 O2'
_chemical_formula_weight 324.34
_space_group_IT_number 2
_space_group_name_Hall '-P 1'
_space_group_name_H-M_alt 'P -1'
_symmetry_cell_setting triclinic
_symmetry_space_group_name_H-M 'P -1'
_atom_sites_solution_hydrogens geom
_atom_sites_solution_primary dual
_cell_angle_alpha 108.914(18)
_cell_angle_beta 92.931(3)
_cell_angle_gamma 99.544(3)
_cell_formula_units_Z 2
_cell_length_a 7.8593(19)
_cell_length_b 10.3322(18)
_cell_length_c 10.9747(19)
_cell_measurement_reflns_used 3216
_cell_measurement_temperature 296.15
_cell_measurement_theta_max 27.427
_cell_measurement_theta_min 2.644
_cell_volume 826.1(3)
_computing_cell_refinement 'SAINT v8.34A (Bruker, 2013)'
_computing_data_reduction 'Bruker SAINT'
_computing_molecular_graphics 'Olex2 (Dolomanov et al., 2009)'
_computing_publication_material 'Olex2 (Dolomanov et al., 2009)'
_computing_structure_refinement 'ShelXT (Sheldrick, 2015)'
_computing_structure_solution 'ShelXT (Sheldrick, 2015)'
_diffrn_ambient_temperature 296.15
_diffrn_measured_fraction_theta_full 0.994
_diffrn_measured_fraction_theta_max 0.924
_diffrn_measurement_device_type 'Bruker P4'
_diffrn_radiation_type MoK\a
_diffrn_radiation_wavelength 0.71073
_diffrn_reflns_av_R_equivalents 0.0140
_diffrn_reflns_av_sigmaI/netI 0.0206
_diffrn_reflns_limit_h_max 10
_diffrn_reflns_limit_h_min -10
_diffrn_reflns_limit_k_max 13
_diffrn_reflns_limit_k_min -13
_diffrn_reflns_limit_l_max 13
_diffrn_reflns_limit_l_min -13
_diffrn_reflns_number 6650
_diffrn_reflns_theta_full 25.242
_diffrn_reflns_theta_max 27.519
_diffrn_reflns_theta_min 3.056
_exptl_absorpt_coefficient_mu 0.093
_exptl_crystal_colour colourless
_exptl_crystal_density_diffrn 1.304
_exptl_crystal_description block
_exptl_crystal_F_000 340
_exptl_crystal_size_max 0.28
_exptl_crystal_size_mid 0.24
_exptl_crystal_size_min 0.16
_refine_diff_density_max 0.154
_refine_diff_density_min -0.217
_refine_diff_density_rms 0.044
_refine_ls_extinction_coef .
_refine_ls_extinction_method none
_refine_ls_goodness_of_fit_ref 1.045
_refine_ls_hydrogen_treatment constr
_refine_ls_matrix_type full
_refine_ls_number_parameters 218
_refine_ls_number_reflns 3524
_refine_ls_number_restraints 3
_refine_ls_restrained_S_all 1.065
_refine_ls_R_factor_all 0.0575
_refine_ls_R_factor_gt 0.0431
_refine_ls_shift/su_max 0.000
_refine_ls_shift/su_mean 0.000
_refine_ls_structure_factor_coef Fsqd
_refine_ls_weighting_details 'calc w=1/[\s^2^(Fo^2^)+(0.0519P)^2^+0.1652P] where P=(Fo^2^+2Fc^2^)/3'
_refine_ls_weighting_scheme calc
_refine_ls_wR_factor_gt 0.1062
_refine_ls_wR_factor_ref 0.1170
_reflns_number_gt 2739
_reflns_number_total 3524
_reflns_threshold_expression >2sigma(I)
_cod_data_source_file suppl_ncrs-2017-0266_suppl.cif
_cod_data_source_block ffpz2
_cod_original_sg_symbol_H-M 'P-1   '
_cod_database_code 8106121

loop_
_symmetry_equiv_pos_as_xyz
'x, y, z'
'-x, -y, -z'

loop_
_atom_site_label
_atom_site_type_symbol
_atom_site_fract_x
_atom_site_fract_y
_atom_site_fract_z
_atom_site_U_iso_or_equiv
_atom_site_adp_type
_atom_site_occupancy
_atom_site_site_symmetry_order
_atom_site_calc_flag
_atom_site_refinement_flags_posn
_atom_site_refinement_flags_adp
_atom_site_refinement_flags_occupancy
_atom_site_disorder_assembly
_atom_site_disorder_group
F1 F -0.01323(14) -0.58034(13) -0.21251(12) 0.0901(4) Uani 1 1 d . . . . .
O1 O -0.64722(14) -1.23471(11) -0.23397(10) 0.0546(3) Uani 1 1 d . . . . .
O2 O -0.65599(16) -1.09658(12) -0.35449(10) 0.0631(3) Uani 1 1 d . . . . .
N1 N -0.74054(15) -0.89038(12) -0.12490(11) 0.0445(3) Uani 1 1 d . . . . .
N2 N -0.78245(15) -0.82174(12) -0.00687(11) 0.0478(3) Uani 1 1 d . . . . .
C1 C -0.1830(2) -0.63934(18) -0.21325(18) 0.0607(4) Uani 1 1 d . . . . .
C2 C -0.2740(2) -0.72360(17) -0.32873(15) 0.0565(4) Uani 1 1 d . . . . .
H2 H -0.2223 -0.7409 -0.4053 0.068 Uiso 1 1 calc R . . . .
C3 C -0.4450(2) -0.78248(16) -0.32874(14) 0.0511(4) Uani 1 1 d . . . . .
H3 H -0.5088 -0.8409 -0.4064 0.061 Uiso 1 1 calc R . . . .
C4 C -0.52324(19) -0.75619(14) -0.21538(13) 0.0456(3) Uani 1 1 d . . . . .
C5 C -0.7127(2) -0.81596(16) -0.21714(15) 0.0515(4) Uani 1 1 d . . . . .
H5A H -0.7774 -0.7409 -0.1966 0.062 Uiso 1 1 calc R . . . .
H5B H -0.7572 -0.8794 -0.3037 0.062 Uiso 1 1 calc R . . . .
C6 C -0.78467(16) -0.91048(14) 0.05959(13) 0.0418(3) Uani 1 1 d . . . . .
C7 C -0.74270(17) -1.03579(14) -0.01670(13) 0.0434(3) Uani 1 1 d . . . . .
H7 H -0.7356 -1.1136 0.0069 0.052 Uiso 1 1 calc R . . . .
C8 C -0.71420(17) -1.01971(14) -0.13383(13) 0.0418(3) Uani 1 1 d . . . . .
C9 C -0.66953(18) -1.11765(15) -0.25349(13) 0.0450(3) Uani 1 1 d . . . . .
C10 C -0.6040(2) -1.34105(16) -0.34517(15) 0.0589(4) Uani 1 1 d . . . . .
H10A H -0.4985 -1.3049 -0.3751 0.071 Uiso 1 1 calc R . . . .
H10B H -0.6972 -1.3712 -0.4156 0.071 Uiso 1 1 calc R . . . .
C11 C -0.5793(3) -1.45924(19) -0.3017(2) 0.0777(5) Uani 1 1 d . . . . .
H11A H -0.5523 -1.5329 -0.3731 0.117 Uiso 1 1 calc GR . . . .
H11B H -0.6840 -1.4930 -0.2710 0.117 Uiso 1 1 calc GR . . . .
H11C H -0.4857 -1.4283 -0.2330 0.117 Uiso 1 1 calc GR . . . .
C12 C -0.82513(17) -0.86888(15) 0.19470(13) 0.0447(3) Uani 1 1 d . . . . .
C13 C -0.8751(2) -0.74226(17) 0.25307(16) 0.0572(4) Uani 1 1 d . . . . .
H13 H -0.8883 -0.6838 0.2056 0.069 Uiso 1 1 calc R . . . .
C14 C -0.9056(2) -0.7029(2) 0.38276(17) 0.0695(5) Uani 1 1 d . U . . .
H14 H -0.9373 -0.6174 0.4220 0.083 Uiso 1 1 calc R . . . .
C15 C -0.8892(2) -0.7896(2) 0.45337(17) 0.0704(5) Uani 1 1 d . U . . .
H15 H -0.9096 -0.7625 0.5399 0.084 Uiso 1 1 calc R . . . .
C16 C -0.8429(2) -0.9155(2) 0.39602(16) 0.0663(5) Uani 1 1 d . . . . .
H16 H -0.8329 -0.9745 0.4434 0.080 Uiso 1 1 calc R . . . .
C17 C -0.8108(2) -0.95507(17) 0.26763(15) 0.0549(4) Uani 1 1 d . . . . .
H17 H -0.7791 -1.0408 0.2295 0.066 Uiso 1 1 calc R . . . .
C18 C -0.4251(2) -0.67022(18) -0.10037(15) 0.0623(4) Uani 1 1 d . . . . .
H18 H -0.4756 -0.6519 -0.0233 0.075 Uiso 1 1 calc R . . . .
C19 C -0.2534(2) -0.6114(2) -0.09867(18) 0.0722(5) Uani 1 1 d . . . . .
H19 H -0.1876 -0.5542 -0.0214 0.087 Uiso 1 1 calc R . . . .

loop_
_atom_site_aniso_label
_atom_site_aniso_U_11
_atom_site_aniso_U_22
_atom_site_aniso_U_33
_atom_site_aniso_U_23
_atom_site_aniso_U_13
_atom_site_aniso_U_12
F1 0.0602(6) 0.0978(9) 0.1052(9) 0.0318(7) 0.0135(6) -0.0003(6)
O1 0.0694(7) 0.0481(6) 0.0460(6) 0.0103(4) 0.0120(5) 0.0205(5)
O2 0.0869(8) 0.0593(7) 0.0427(6) 0.0151(5) 0.0141(5) 0.0149(6)
N1 0.0484(6) 0.0462(6) 0.0416(6) 0.0161(5) 0.0087(5) 0.0129(5)
N2 0.0502(7) 0.0477(7) 0.0464(7) 0.0139(5) 0.0109(5) 0.0139(5)
C1 0.0542(9) 0.0588(10) 0.0710(11) 0.0247(8) 0.0109(8) 0.0093(7)
C2 0.0637(10) 0.0610(9) 0.0522(9) 0.0232(7) 0.0173(7) 0.0204(8)
C3 0.0631(9) 0.0518(8) 0.0402(7) 0.0155(6) 0.0059(6) 0.0163(7)
C4 0.0579(9) 0.0412(7) 0.0430(7) 0.0182(6) 0.0072(6) 0.0156(6)
C5 0.0573(9) 0.0559(9) 0.0491(8) 0.0250(7) 0.0066(7) 0.0169(7)
C6 0.0373(7) 0.0446(7) 0.0415(7) 0.0125(6) 0.0039(5) 0.0062(5)
C7 0.0460(7) 0.0427(7) 0.0411(7) 0.0138(6) 0.0047(6) 0.0084(6)
C8 0.0392(7) 0.0426(7) 0.0412(7) 0.0115(6) 0.0029(5) 0.0070(5)
C9 0.0431(7) 0.0453(8) 0.0419(7) 0.0099(6) 0.0042(6) 0.0057(6)
C10 0.0683(10) 0.0508(9) 0.0502(9) 0.0034(7) 0.0094(7) 0.0174(7)
C11 0.0988(15) 0.0563(10) 0.0797(13) 0.0171(9) 0.0204(11) 0.0285(10)
C12 0.0364(7) 0.0494(8) 0.0423(7) 0.0089(6) 0.0051(5) 0.0049(6)
C13 0.0543(9) 0.0595(9) 0.0541(9) 0.0111(7) 0.0097(7) 0.0166(7)
C14 0.0599(10) 0.0768(11) 0.0588(10) 0.0001(8) 0.0135(8) 0.0224(9)
C15 0.0576(10) 0.0967(13) 0.0474(9) 0.0114(8) 0.0129(7) 0.0133(9)
C16 0.0673(11) 0.0831(12) 0.0476(9) 0.0227(8) 0.0120(8) 0.0088(9)
C17 0.0581(9) 0.0587(9) 0.0457(8) 0.0150(7) 0.0092(7) 0.0093(7)
C18 0.0727(11) 0.0641(10) 0.0425(8) 0.0102(7) 0.0109(7) 0.0073(8)
C19 0.0721(12) 0.0731(12) 0.0541(10) 0.0071(8) 0.0006(8) -0.0024(9)

loop_
_atom_type_symbol
_atom_type_description
_atom_type_scat_dispersion_real
_atom_type_scat_dispersion_imag
_atom_type_scat_source
C C 0.0033 0.0016 'International Tables Vol C Tables 4.2.6.8 and 6.1.1.4'
H H 0.0000 0.0000 'International Tables Vol C Tables 4.2.6.8 and 6.1.1.4'
F F 0.0171 0.0103 'International Tables Vol C Tables 4.2.6.8 and 6.1.1.4'
N N 0.0061 0.0033 'International Tables Vol C Tables 4.2.6.8 and 6.1.1.4'
O O 0.0106 0.0060 'International Tables Vol C Tables 4.2.6.8 and 6.1.1.4'

loop_
_geom_angle_atom_site_label_1
_geom_angle_atom_site_label_2
_geom_angle_atom_site_label_3
_geom_angle
_geom_angle_site_symmetry_1
_geom_angle_site_symmetry_3
C9 O1 C10 115.48(12) . .
N2 N1 C5 118.64(11) . .
N2 N1 C8 111.53(11) . .
C8 N1 C5 129.49(12) . .
C6 N2 N1 105.49(11) . .
C2 C1 F1 118.47(16) . .
C19 C1 F1 118.62(16) . .
C19 C1 C2 122.91(16) . .
C1 C2 H2 120.9 . .
C1 C2 C3 118.14(15) . .
C3 C2 H2 120.9 . .
C2 C3 H3 119.4 . .
C2 C3 C4 121.24(14) . .
C4 C3 H3 119.4 . .
C3 C4 C5 120.88(13) . .
C3 C4 C18 118.46(15) . .
C18 C4 C5 120.63(13) . .
N1 C5 C4 112.47(11) . .
N1 C5 H5A 109.1 . .
N1 C5 H5B 109.1 . .
C4 C5 H5A 109.1 . .
C4 C5 H5B 109.1 . .
H5A C5 H5B 107.8 . .
N2 C6 C7 110.63(12) . .
N2 C6 C12 120.35(12) . .
C7 C6 C12 129.01(13) . .
C6 C7 H7 127.3 . .
C8 C7 C6 105.44(12) . .
C8 C7 H7 127.3 . .
N1 C8 C7 106.90(12) . .
N1 C8 C9 122.63(12) . .
C7 C8 C9 130.44(13) . .
O1 C9 C8 109.85(12) . .
O2 C9 O1 124.50(13) . .
O2 C9 C8 125.64(14) . .
O1 C10 H10A 110.4 . .
O1 C10 H10B 110.4 . .
O1 C10 C11 106.73(14) . .
H10A C10 H10B 108.6 . .
C11 C10 H10A 110.4 . .
C11 C10 H10B 110.4 . .
C10 C11 H11A 109.5 . .
C10 C11 H11B 109.5 . .
C10 C11 H11C 109.5 . .
H11A C11 H11B 109.5 . .
H11A C11 H11C 109.5 . .
H11B C11 H11C 109.5 . .
C13 C12 C6 121.12(14) . .
C13 C12 C17 118.49(14) . .
C17 C12 C6 120.37(13) . .
C12 C13 H13 120.0 . .
C12 C13 C14 119.91(16) . .
C14 C13 H13 120.0 . .
C13 C14 H14 119.7 . .
C15 C14 C13 120.54(17) . .
C15 C14 H14 119.7 . .
C14 C15 H15 120.0 . .
C16 C15 C14 119.93(16) . .
C16 C15 H15 120.0 . .
C15 C16 H16 120.0 . .
C15 C16 C17 120.00(18) . .
C17 C16 H16 120.0 . .
C12 C17 H17 119.4 . .
C16 C17 C12 121.11(16) . .
C16 C17 H17 119.4 . .
C4 C18 H18 119.5 . .
C19 C18 C4 120.96(15) . .
C19 C18 H18 119.5 . .
C1 C19 C18 118.28(16) . .
C1 C19 H19 120.9 . .
C18 C19 H19 120.9 . .

loop_
_geom_bond_atom_site_label_1
_geom_bond_atom_site_label_2
_geom_bond_distance
_geom_bond_site_symmetry_2
F1 C1 1.3702(19) .
O1 C9 1.3320(18) .
O1 C10 1.4520(17) .
O2 C9 1.2033(17) .
N1 N2 1.3471(16) .
N1 C5 1.4613(18) .
N1 C8 1.3591(17) .
N2 C6 1.3426(18) .
C1 C2 1.364(2) .
C1 C19 1.364(2) .
C2 H2 0.9300 .
C2 C3 1.380(2) .
C3 H3 0.9300 .
C3 C4 1.384(2) .
C4 C5 1.511(2) .
C4 C18 1.387(2) .
C5 H5A 0.9700 .
C5 H5B 0.9700 .
C6 C7 1.3976(19) .
C6 C12 1.4713(19) .
C7 H7 0.9300 .
C7 C8 1.3732(19) .
C8 C9 1.4749(19) .
C10 H10A 0.9700 .
C10 H10B 0.9700 .
C10 C11 1.484(2) .
C11 H11A 0.9600 .
C11 H11B 0.9600 .
C11 H11C 0.9600 .
C12 C13 1.389(2) .
C12 C17 1.390(2) .
C13 H13 0.9300 .
C13 C14 1.393(2) .
C14 H14 0.9300 .
C14 C15 1.377(3) .
C15 H15 0.9300 .
C15 C16 1.368(3) .
C16 H16 0.9300 .
C16 C17 1.383(2) .
C17 H17 0.9300 .
C18 H18 0.9300 .
C18 C19 1.382(2) .
C19 H19 0.9300 .

loop_
_geom_torsion_atom_site_label_1
_geom_torsion_atom_site_label_2
_geom_torsion_atom_site_label_3
_geom_torsion_atom_site_label_4
_geom_torsion
_geom_torsion_site_symmetry_1
_geom_torsion_site_symmetry_2
_geom_torsion_site_symmetry_3
_geom_torsion_site_symmetry_4
F1 C1 C2 C3 -179.90(14) . . . .
F1 C1 C19 C18 179.42(16) . . . .
N1 N2 C6 C7 0.40(15) . . . .
N1 N2 C6 C12 179.58(11) . . . .
N1 C8 C9 O1 178.52(12) . . . .
N1 C8 C9 O2 -1.9(2) . . . .
N2 N1 C5 C4 95.49(15) . . . .
N2 N1 C8 C7 0.81(15) . . . .
N2 N1 C8 C9 178.98(12) . . . .
N2 C6 C7 C8 0.07(15) . . . .
N2 C6 C12 C13 5.2(2) . . . .
N2 C6 C12 C17 -173.64(13) . . . .
C1 C2 C3 C4 0.6(2) . . . .
C2 C1 C19 C18 -0.6(3) . . . .
C2 C3 C4 C5 177.27(13) . . . .
C2 C3 C4 C18 -0.8(2) . . . .
C3 C4 C5 N1 127.98(14) . . . .
C3 C4 C18 C19 0.3(2) . . . .
C4 C18 C19 C1 0.4(3) . . . .
C5 N1 N2 C6 -174.71(12) . . . .
C5 N1 C8 C7 173.93(13) . . . .
C5 N1 C8 C9 -7.9(2) . . . .
C5 C4 C18 C19 -177.78(16) . . . .
C6 C7 C8 N1 -0.52(15) . . . .
C6 C7 C8 C9 -178.49(13) . . . .
C6 C12 C13 C14 -177.30(14) . . . .
C6 C12 C17 C16 177.88(14) . . . .
C7 C6 C12 C13 -175.84(14) . . . .
C7 C6 C12 C17 5.4(2) . . . .
C7 C8 C9 O1 -3.8(2) . . . .
C7 C8 C9 O2 175.77(15) . . . .
C8 N1 N2 C6 -0.75(15) . . . .
C8 N1 C5 C4 -77.21(18) . . . .
C9 O1 C10 C11 178.16(14) . . . .
C10 O1 C9 O2 -0.1(2) . . . .
C10 O1 C9 C8 179.46(12) . . . .
C12 C6 C7 C8 -179.01(13) . . . .
C12 C13 C14 C15 -1.0(3) . . . .
C13 C12 C17 C16 -0.9(2) . . . .
C13 C14 C15 C16 -0.1(3) . . . .
C14 C15 C16 C17 0.7(3) . . . .
C15 C16 C17 C12 -0.1(3) . . . .
C17 C12 C13 C14 1.5(2) . . . .
C18 C4 C5 N1 -53.95(18) . . . .
C19 C1 C2 C3 0.1(3) . . . .
